data_2207743
loop_
_publ_author_name
'Xiaohe Guo'
'Xiouxiang Qi'
'Junbiao Chang'

_publ_section_title
;
 5-(1<i>H</i>-Indol-3-yl)-3-(4-methylphenyl)-4,5-dihydroisoxazoline
;
_journal_coeditor_code CI6710
_journal_issue 1
_journal_name_full 'Acta Crystallographica Section E'
_journal_page_first o374
_journal_page_last o375
_journal_paper_doi 10.1107/S1600536805040092
_journal_volume 62
_journal_year 2006
_chemical_formula_iupac 'C18 H16 N2 O'
_chemical_formula_moiety 'C18 H16 N2 O'
_chemical_formula_sum 'C18 H16 N2 O'
_chemical_formula_weight 276.33
_chemical_melting_point 441
_chemical_name_common 3-(4'-methyl)-phenyl-5-(3'-indolyl)-isoxazoline
_chemical_name_systematic
;
5-(1H-Indol-3-yl)-3-(4-methylphenyl)-4,5-dihydroisoxazoline
;
_space_group_IT_number 19
_symmetry_cell_setting orthorhombic
_symmetry_space_group_name_Hall 'P 2ac 2ab'
_symmetry_space_group_name_H-M 'P 21 21 21'
_atom_sites_solution_hydrogens geom
_atom_sites_solution_primary direct
_atom_sites_solution_secondary difmap
_cell_angle_alpha 90.00
_cell_angle_beta 90.00
_cell_angle_gamma 90.00
_cell_formula_units_Z 4
_cell_length_a 8.1881(19)
_cell_length_b 12.713(3)
_cell_length_c 14.239(3)
_cell_measurement_reflns_used 1772
_cell_measurement_temperature 294(2)
_cell_measurement_theta_max 21.23
_cell_measurement_theta_min 2.87
_cell_volume 1482.2(6)
_computing_cell_refinement 'SAINT (Bruker, 1997)'
_computing_data_collection 'SMART (Bruker, 1997)'
_computing_data_reduction SAINT
_computing_molecular_graphics 'SHELXTL (Bruker, 1997)'
_computing_publication_material SHELXTL
_computing_structure_refinement 'SHELXL97 (Sheldrick, 1997)'
_computing_structure_solution 'SHELXS97 (Sheldrick, 1997)'
_diffrn_ambient_temperature 294(2)
_diffrn_measured_fraction_theta_full 0.997
_diffrn_measured_fraction_theta_max 0.997
_diffrn_measurement_device_type 'Bruker SMART CCD area-detector'
_diffrn_measurement_method '\f and \w'
_diffrn_radiation_monochromator graphite
_diffrn_radiation_source 'fine-focus sealed tube'
_diffrn_radiation_type MoK\a
_diffrn_radiation_wavelength 0.71073
_diffrn_reflns_av_R_equivalents 0.0500
_diffrn_reflns_av_sigmaI/netI 0.0394
_diffrn_reflns_limit_h_max 10
_diffrn_reflns_limit_h_min -9
_diffrn_reflns_limit_k_max 15
_diffrn_reflns_limit_k_min -12
_diffrn_reflns_limit_l_max 15
_diffrn_reflns_limit_l_min -17
_diffrn_reflns_number 8368
_diffrn_reflns_theta_full 26.41
_diffrn_reflns_theta_max 26.41
_diffrn_reflns_theta_min 2.15
_diffrn_standards_number 0
_exptl_absorpt_coefficient_mu 0.078
_exptl_absorpt_correction_T_max 0.9907
_exptl_absorpt_correction_T_min 0.9680
_exptl_absorpt_correction_type multi-scan
_exptl_absorpt_process_details '(SADABS; Sheldrick, 1996)'
_exptl_crystal_colour purple
_exptl_crystal_density_diffrn 1.238
_exptl_crystal_density_method 'not measured'
_exptl_crystal_description Block
_exptl_crystal_F_000 584
_exptl_crystal_size_max 0.30
_exptl_crystal_size_mid 0.24
_exptl_crystal_size_min 0.12
_refine_diff_density_max 0.112
_refine_diff_density_min -0.126
_refine_ls_extinction_method none
_refine_ls_goodness_of_fit_ref 1.020
_refine_ls_hydrogen_treatment mixed
_refine_ls_matrix_type full
_refine_ls_number_parameters 195
_refine_ls_number_reflns 1747
_refine_ls_number_restraints 0
_refine_ls_restrained_S_all 1.020
_refine_ls_R_factor_all 0.0808
_refine_ls_R_factor_gt 0.0390
_refine_ls_shift/su_max 0.001
_refine_ls_shift/su_mean 0.000
_refine_ls_structure_factor_coef Fsqd
_refine_ls_weighting_details 'calc w=1/[\s^2^(Fo^2^)+(0.0374P)^2^+0.1511P] where P=(Fo^2^+2Fc^2^)/3'
_refine_ls_weighting_scheme calc
_refine_ls_wR_factor_gt 0.0764
_refine_ls_wR_factor_ref 0.0926
_reflns_number_gt 1120
_reflns_number_total 1747
_reflns_threshold_expression I>2\s(I)
_cod_data_source_file ci6710.cif
_cod_data_source_block I
_cod_depositor_comments
;
The following automatic conversions were performed:
'_symmetry_cell_setting' value 'Orthorhombic' changed to 'orthorhombic'
according to '/home/saulius/struct/CIF-dictionaries/cif_core.dic'
dictionary named 'cif_core.dic' version 2.4.1 from 2010-06-29.

Automatic conversion script
Id: cif_fix_enum 1527 2010-12-29 10:47:43Z saulius 

The following automatic conversions were performed:

'_symmetry_cell_setting' value 'Orthorhombic' changed to
'orthorhombic' according to
/home/saulius/struct/CIF-dictionaries/cif_core.dic dictionary named
'cif_core.dic' version 2.4.1 from 2010-06-29.

Automatic conversion script
Id: cif_fix_values 1715 2011-07-08 13:25:40Z adriana 
;
_cod_original_cell_volume 1482.3(6)
_cod_database_code 2207743
_cod_database_fobs_code 2207743

loop_
_symmetry_equiv_pos_as_xyz
'x, y, z'
'-x+1/2, -y, z+1/2'
'-x, y+1/2, -z+1/2'
'x+1/2, -y+1/2, -z'

loop_
_atom_site_label
_atom_site_fract_x
_atom_site_fract_y
_atom_site_fract_z
_atom_site_U_iso_or_equiv
_atom_site_adp_type
_atom_site_calc_flag
_atom_site_refinement_flags
_atom_site_occupancy
_atom_site_type_symbol
O1 1.0214(3) -0.03619(14) 0.58725(13) 0.0585(6) Uani d . 1 O
N1 0.7346(4) -0.2791(2) 0.4315(2) 0.0720(9) Uani d . 1 N
H1A 0.686(6) -0.335(3) 0.424(3) 0.125(17) Uiso d . 1 H
N2 1.0613(3) 0.06924(18) 0.61107(15) 0.0537(6) Uani d . 1 N
C1 0.8258(4) -0.1266(2) 0.4900(2) 0.0512(7) Uani d . 1 C
C2 0.8890(3) -0.1382(2) 0.39596(19) 0.0506(7) Uani d . 1 C
C3 0.9899(4) -0.0790(3) 0.3374(2) 0.0676(9) Uani d . 1 C
H3 1.0326 -0.0151 0.3577 0.081 Uiso calc R 1 H
C4 1.0255(5) -0.1167(3) 0.2486(2) 0.0878(11) Uani d . 1 C
H4 1.0924 -0.0774 0.2092 0.105 Uiso calc R 1 H
C5 0.9634(5) -0.2120(4) 0.2172(3) 0.0971(13) Uani d . 1 C
H5 0.9896 -0.2352 0.1571 0.117 Uiso calc R 1 H
C6 0.8643(5) -0.2726(3) 0.2727(3) 0.0831(11) Uani d . 1 C
H6 0.8230 -0.3366 0.2517 0.100 Uiso calc R 1 H
C7 0.8282(4) -0.2347(2) 0.3618(2) 0.0603(9) Uani d . 1 C
C8 0.7342(4) -0.2139(2) 0.5070(3) 0.0670(9) Uani d . 1 C
H8 0.6787 -0.2270 0.5628 0.080 Uiso calc R 1 H
C9 0.8496(4) -0.0396(2) 0.5576(2) 0.0573(8) Uani d . 1 C
H9 0.7820 -0.0536 0.6130 0.069 Uiso calc R 1 H
C10 0.8191(4) 0.0732(2) 0.5261(2) 0.0588(8) Uani d . 1 C
H10A 0.8329 0.0812 0.4588 0.071 Uiso calc R 1 H
H10B 0.7110 0.0973 0.5439 0.071 Uiso calc R 1 H
C11 0.9497(4) 0.1296(2) 0.57947(17) 0.0465(6) Uani d . 1 C
C12 0.9562(4) 0.2435(2) 0.59429(17) 0.0459(7) Uani d . 1 C
C13 1.0595(4) 0.2882(2) 0.66125(19) 0.0539(7) Uani d . 1 C
H13 1.1280 0.2452 0.6965 0.065 Uiso calc R 1 H
C14 1.0607(4) 0.3958(2) 0.67571(19) 0.0579(8) Uani d . 1 C
H14 1.1309 0.4240 0.7204 0.070 Uiso calc R 1 H
C15 0.9599(4) 0.4624(2) 0.62517(19) 0.0519(7) Uani d . 1 C
C16 0.8611(4) 0.4184(2) 0.5577(2) 0.0574(8) Uani d . 1 C
H16 0.7948 0.4617 0.5214 0.069 Uiso calc R 1 H
C17 0.8587(4) 0.3108(2) 0.54274(19) 0.0533(7) Uani d . 1 C
H17 0.7899 0.2832 0.4970 0.064 Uiso calc R 1 H
C18 0.9587(4) 0.5789(2) 0.6439(2) 0.0702(9) Uani d . 1 C
H18A 0.9517 0.6162 0.5854 0.105 Uiso calc R 1 H
H18B 1.0574 0.5984 0.6758 0.105 Uiso calc R 1 H
H18C 0.8663 0.5963 0.6823 0.105 Uiso calc R 1 H

loop_
_atom_site_aniso_label
_atom_site_aniso_U_11
_atom_site_aniso_U_22
_atom_site_aniso_U_33
_atom_site_aniso_U_12
_atom_site_aniso_U_13
_atom_site_aniso_U_23
O1 0.0610(13) 0.0443(11) 0.0703(13) 0.0098(10) -0.0141(11) -0.0086(10)
N1 0.071(2) 0.0399(15) 0.105(2) -0.0066(15) -0.0145(18) -0.0076(17)
N2 0.0581(16) 0.0495(15) 0.0536(13) 0.0066(13) -0.0051(13) -0.0096(11)
C1 0.0511(18) 0.0375(16) 0.0651(18) -0.0016(14) -0.0046(15) 0.0014(15)
C2 0.0450(16) 0.0459(16) 0.0611(17) -0.0019(14) -0.0081(14) -0.0055(15)
C3 0.056(2) 0.074(2) 0.072(2) -0.0112(18) -0.0038(17) -0.0008(19)
C4 0.071(3) 0.126(3) 0.067(2) -0.008(3) 0.0053(19) -0.002(2)
C5 0.076(3) 0.139(4) 0.076(2) 0.012(3) -0.005(2) -0.032(3)
C6 0.071(2) 0.081(3) 0.096(3) 0.015(2) -0.024(2) -0.043(2)
C7 0.0524(19) 0.0495(19) 0.079(2) 0.0024(16) -0.0130(18) -0.0109(17)
C8 0.072(2) 0.0520(19) 0.077(2) -0.0011(18) 0.0023(18) 0.0069(19)
C9 0.0527(19) 0.0526(18) 0.0667(19) 0.0008(15) 0.0005(16) -0.0039(16)
C10 0.0540(19) 0.0516(18) 0.0708(19) 0.0048(16) -0.0092(16) -0.0135(16)
C11 0.0431(15) 0.0491(16) 0.0474(15) 0.0046(15) -0.0002(14) -0.0055(13)
C12 0.0447(16) 0.0479(16) 0.0451(14) 0.0029(14) 0.0016(15) -0.0047(13)
C13 0.0591(18) 0.0523(18) 0.0503(15) -0.0005(16) -0.0043(16) -0.0001(14)
C14 0.065(2) 0.0589(19) 0.0501(16) -0.0112(17) -0.0004(16) -0.0085(15)
C15 0.0539(18) 0.0484(17) 0.0533(16) -0.0012(16) 0.0079(16) -0.0023(14)
C16 0.0563(19) 0.0533(19) 0.0626(18) 0.0111(16) -0.0048(16) -0.0018(15)
C17 0.0501(18) 0.0534(18) 0.0563(17) 0.0065(15) -0.0087(15) -0.0090(15)
C18 0.077(2) 0.0535(19) 0.080(2) -0.0043(19) 0.008(2) -0.0075(16)

loop_
_atom_type_symbol
_atom_type_description
_atom_type_scat_dispersion_real
_atom_type_scat_dispersion_imag
_atom_type_scat_source
C C 0.0033 0.0000 'International Tables Vol C Tables 4.2.6.8 and 6.1.1.4'
H H 0.0000 0.0000 'International Tables Vol C Tables 4.2.6.8 and 6.1.1.4'
N N 0.0061 0.0000 'International Tables Vol C Tables 4.2.6.8 and 6.1.1.4'
O O 0.0106 0.0000 'International Tables Vol C Tables 4.2.6.8 and 6.1.1.4'

loop_
_geom_angle_atom_site_label_1
_geom_angle_atom_site_label_2
_geom_angle_atom_site_label_3
_geom_angle
N2 O1 C9 108.48(19)
C8 N1 C7 108.7(3)
C8 N1 H1A 129(3)
C7 N1 H1A 122(3)
C11 N2 O1 108.6(2)
C8 C1 C2 106.2(3)
C8 C1 C9 124.5(3)
C2 C1 C9 129.3(3)
C3 C2 C7 118.2(3)
C3 C2 C1 135.4(3)
C7 C2 C1 106.4(3)
C4 C3 C2 119.0(3)
C4 C3 H3 120.5
C2 C3 H3 120.5
C3 C4 C5 121.3(3)
C3 C4 H4 119.3
C5 C4 H4 119.3
C6 C5 C4 121.5(4)
C6 C5 H5 119.3
C4 C5 H5 119.3
C5 C6 C7 117.2(3)
C5 C6 H6 121.4
C7 C6 H6 121.4
N1 C7 C6 129.4(3)
N1 C7 C2 107.8(3)
C6 C7 C2 122.8(3)
N1 C8 C1 110.9(3)
N1 C8 H8 124.6
C1 C8 H8 124.6
O1 C9 C1 109.6(2)
O1 C9 C10 102.3(2)
C1 C9 C10 119.4(2)
O1 C9 H9 108.3
C1 C9 H9 108.3
C10 C9 H9 108.3
C11 C10 C9 100.6(2)
C11 C10 H10A 111.7
C9 C10 H10A 111.7
C11 C10 H10B 111.7
C9 C10 H10B 111.7
H10A C10 H10B 109.4
N2 C11 C12 121.2(3)
N2 C11 C10 113.8(2)
C12 C11 C10 125.0(3)
C17 C12 C13 117.5(2)
C17 C12 C11 121.0(2)
C13 C12 C11 121.5(2)
C14 C13 C12 120.6(3)
C14 C13 H13 119.7
C12 C13 H13 119.7
C13 C14 C15 121.5(3)
C13 C14 H14 119.2
C15 C14 H14 119.2
C16 C15 C14 117.8(3)
C16 C15 C18 121.3(3)
C14 C15 C18 120.9(3)
C15 C16 C17 121.1(3)
C15 C16 H16 119.4
C17 C16 H16 119.4
C12 C17 C16 121.5(3)
C12 C17 H17 119.3
C16 C17 H17 119.3
C15 C18 H18A 109.5
C15 C18 H18B 109.5
H18A C18 H18B 109.5
C15 C18 H18C 109.5
H18A C18 H18C 109.5
H18B C18 H18C 109.5

loop_
_geom_bond_atom_site_label_1
_geom_bond_atom_site_label_2
_geom_bond_distance
O1 N2 1.421(3)
O1 C9 1.469(4)
N1 C8 1.358(4)
N1 C7 1.375(4)
N1 H1A 0.82(4)
N2 C11 1.275(3)
C1 C8 1.361(4)
C1 C2 1.443(4)
C1 C9 1.479(4)
C2 C3 1.395(4)
C2 C7 1.410(4)
C3 C4 1.383(5)
C3 H3 0.93
C4 C5 1.388(5)
C4 H4 0.93
C5 C6 1.370(5)
C5 H5 0.93
C6 C7 1.389(4)
C6 H6 0.93
C8 H8 0.93
C9 C10 1.524(4)
C9 H9 0.98
C10 C11 1.495(4)
C10 H10A 0.97
C10 H10B 0.97
C11 C12 1.464(3)
C12 C17 1.382(3)
C12 C13 1.395(4)
C13 C14 1.383(4)
C13 H13 0.93
C14 C15 1.384(4)
C14 H14 0.93
C15 C16 1.375(4)
C15 C18 1.505(4)
C16 C17 1.385(4)
C16 H16 0.93
C17 H17 0.93
C18 H18A 0.96
C18 H18B 0.96
C18 H18C 0.96

loop_
_geom_hbond_atom_site_label_D
_geom_hbond_atom_site_label_H
_geom_hbond_atom_site_label_A
_geom_hbond_site_symmetry_A
_geom_hbond_distance_DH
_geom_hbond_distance_HA
_geom_hbond_distance_DA
_geom_hbond_angle_DHA
N1 H1A O1 4_446 0.82(4) 2.13(4) 2.937(4) 170(5)

loop_
_geom_torsion_atom_site_label_1
_geom_torsion_atom_site_label_2
_geom_torsion_atom_site_label_3
_geom_torsion_atom_site_label_4
_geom_torsion
C9 O1 N2 C11 -14.5(3)
C8 C1 C2 C3 -179.3(3)
C9 C1 C2 C3 1.1(6)
C8 C1 C2 C7 0.3(3)
C9 C1 C2 C7 -179.3(3)
C7 C2 C3 C4 0.3(4)
C1 C2 C3 C4 179.8(3)
C2 C3 C4 C5 -0.2(5)
C3 C4 C5 C6 0.0(6)
C4 C5 C6 C7 0.2(5)
C8 N1 C7 C6 179.7(3)
C8 N1 C7 C2 0.4(4)
C5 C6 C7 N1 -179.3(3)
C5 C6 C7 C2 -0.1(5)
C3 C2 C7 N1 179.2(3)
C1 C2 C7 N1 -0.4(3)
C3 C2 C7 C6 -0.1(4)
C1 C2 C7 C6 -179.8(3)
C7 N1 C8 C1 -0.2(4)
C2 C1 C8 N1 0.0(4)
C9 C1 C8 N1 179.6(3)
N2 O1 C9 C1 151.5(2)
N2 O1 C9 C10 23.8(3)
C8 C1 C9 O1 113.6(3)
C2 C1 C9 O1 -66.9(4)
C8 C1 C9 C10 -128.9(3)
C2 C1 C9 C10 50.6(4)
O1 C9 C10 C11 -22.9(3)
C1 C9 C10 C11 -144.1(3)
O1 N2 C11 C12 179.2(2)
O1 N2 C11 C10 -2.0(3)
C9 C10 C11 N2 16.5(3)
C9 C10 C11 C12 -164.8(2)
N2 C11 C12 C17 164.8(3)
C10 C11 C12 C17 -13.8(4)
N2 C11 C12 C13 -15.8(4)
C10 C11 C12 C13 165.5(3)
C17 C12 C13 C14 1.0(4)
C11 C12 C13 C14 -178.4(3)
C12 C13 C14 C15 0.4(4)
C13 C14 C15 C16 -1.9(4)
C13 C14 C15 C18 178.0(3)
C14 C15 C16 C17 2.0(4)
C18 C15 C16 C17 -177.9(3)
C13 C12 C17 C16 -0.9(4)
C11 C12 C17 C16 178.5(3)
C15 C16 C17 C12 -0.6(5)

loop_
_cod_related_entry_id
_cod_related_entry_database
_cod_related_entry_code
1 ChemSpider 21179917
